data_1569806
loop_
_publ_author_name
'Lee, Dong Hee'
'An, Jaewook'
'Oh, Jihye'
'Park, In-Hyeok'

_publ_section_title
;
 Zinc(II) and Copper(II) Complexes of 4-Styrylpyridine and
 1-Adamantanecarboxylic Acid: Syntheses, Crystal Structures, and
 Photopolymerization
;
_journal_issue 8
_journal_name_full Crystals
_journal_page_first 1226
_journal_paper_doi 10.3390/cryst13081226
_journal_volume 13
_journal_year 2023
_chemical_formula_sum 'C92 H112 N2 O12 Zn3'
_chemical_formula_weight 1633.94
_space_group_crystal_system triclinic
_space_group_IT_number 2
_space_group_name_Hall '-P 1'
_space_group_name_H-M_alt 'P -1'
_atom_sites_solution_hydrogens geom
_audit_creation_method SHELXL-2018/3
_cell_angle_alpha 92.7740(10)
_cell_angle_beta 115.2400(10)
_cell_angle_gamma 92.8270(10)
_cell_formula_units_Z 1
_cell_length_a 12.2791(3)
_cell_length_b 12.5594(3)
_cell_length_c 14.2650(3)
_cell_measurement_reflns_used 9895
_cell_measurement_temperature 173(2)
_cell_measurement_theta_max 28.28
_cell_measurement_theta_min 2.18
_cell_volume 1981.60(8)
_computing_cell_refinement 'Bruker APEXII'
_computing_data_collection 'Bruker APEXII'
_computing_data_reduction 'Bruker APEX software'
_computing_molecular_graphics ORTEP
_computing_publication_material CIFTAB
_computing_structure_refinement SHELXL
_computing_structure_solution 'SHELXT 2014/5 (Sheldrick, 2014)'
_diffrn_ambient_temperature 173(2)
_diffrn_measured_fraction_theta_full 0.999
_diffrn_measured_fraction_theta_max 0.999
_diffrn_measurement_device_type 'CCD detector'
_diffrn_measurement_method 'phi and omega scans'
_diffrn_radiation_type MoK\a
_diffrn_radiation_wavelength 0.71073
_diffrn_reflns_av_R_equivalents 0.0347
_diffrn_reflns_av_unetI/netI 0.0300
_diffrn_reflns_Laue_measured_fraction_full 0.999
_diffrn_reflns_Laue_measured_fraction_max 0.999
_diffrn_reflns_limit_h_max 15
_diffrn_reflns_limit_h_min -15
_diffrn_reflns_limit_k_max 15
_diffrn_reflns_limit_k_min -15
_diffrn_reflns_limit_l_max 17
_diffrn_reflns_limit_l_min -17
_diffrn_reflns_number 34226
_diffrn_reflns_point_group_measured_fraction_full 0.999
_diffrn_reflns_point_group_measured_fraction_max 0.999
_diffrn_reflns_theta_full 25.242
_diffrn_reflns_theta_max 25.999
_diffrn_reflns_theta_min 1.839
_diffrn_source 'fine-focus sealed tube'
_exptl_absorpt_coefficient_mu 0.966
_exptl_absorpt_correction_T_max 0.7457
_exptl_absorpt_correction_T_min 0.6905
_exptl_absorpt_correction_type multi-scan
_exptl_absorpt_process_details SADABS
_exptl_crystal_colour colourless
_exptl_crystal_density_diffrn 1.369
_exptl_crystal_description block
_exptl_crystal_F_000 864
_exptl_crystal_size_max 0.320
_exptl_crystal_size_mid 0.182
_exptl_crystal_size_min 0.153
_refine_diff_density_max 1.683
_refine_diff_density_min -4.997
_refine_diff_density_rms 0.174
_refine_ls_extinction_method none
_refine_ls_goodness_of_fit_ref 1.077
_refine_ls_hydrogen_treatment constr
_refine_ls_matrix_type full
_refine_ls_number_parameters 641
_refine_ls_number_reflns 7777
_refine_ls_number_restraints 944
_refine_ls_restrained_S_all 1.027
_refine_ls_R_factor_all 0.0988
_refine_ls_R_factor_gt 0.0912
_refine_ls_shift/su_max 0.000
_refine_ls_shift/su_mean 0.000
_refine_ls_structure_factor_coef Fsqd
_refine_ls_weighting_details 'w=1/[\s^2^(Fo^2^)+(0.1757P)^2^+10.6811P] where P=(Fo^2^+2Fc^2^)/3'
_refine_ls_weighting_scheme calc
_refine_ls_wR_factor_gt 0.2742
_refine_ls_wR_factor_ref 0.2819
_reflns_Friedel_coverage 0.000
_reflns_number_gt 6883
_reflns_number_total 7777
_reflns_threshold_expression 'I > 2\s(I)'
_cod_data_source_file crystals-13-01226-s002.cif
_cod_data_source_block 1
_cod_depositor_comments
;
The following automatic conversions were performed:

data item '_exptl_absorpt_correction_type' value 'MULTI-SCAN' was
changed to 'multi-scan' in accordance with the
/home/data/users/saulius/crontab/automatic-downloads/current/MDPI/lib/dictionaries/cif_core.dic
dictionary named 'cif_core.dic' version 2.4.2 last updated on
2011-04-26.

Automatic conversion script
Id: cif_fix_values 8170 2020-07-09 18:12:32Z antanas 
;
_cod_original_cell_volume 1981.59(8)
_cod_database_code 1569806
_shelx_shelxl_version_number 2018/3
_shelx_space_group_comment
; 
The symmetry employed for this shelxl refinement is uniquely defined 
by the following loop, which should always be used as a source of 
symmetry information in preference to the above space-group names. 
They are only intended as comments. 
;
_shelx_estimated_absorpt_t_min 0.747
_shelx_estimated_absorpt_t_max 0.866

loop_
_space_group_symop_operation_xyz
'x, y, z'
'-x, -y, -z'

loop_
_atom_site_label
_atom_site_type_symbol
_atom_site_fract_x
_atom_site_fract_y
_atom_site_fract_z
_atom_site_U_iso_or_equiv
_atom_site_adp_type
_atom_site_occupancy
_atom_site_site_symmetry_order
_atom_site_calc_flag
_atom_site_refinement_flags_posn
_atom_site_refinement_flags_adp
_atom_site_refinement_flags_occupancy
_atom_site_disorder_assembly
_atom_site_disorder_group
Zn1 Zn 0.42217(5) 0.69249(4) 0.66313(4) 0.0187(2) Uani 1 1 d . . . . .
Zn2 Zn 0.500000 0.500000 0.500000 0.0472(4) Uani 1 2 d S . P . .
O1 O 0.4723(12) 0.4875(9) 0.6456(7) 0.036(3) Uani 0.59(3) 1 d D U P A 1
O2 O 0.4911(14) 0.5990(12) 0.7773(12) 0.030(3) Uani 0.59(3) 1 d D U P A 1
O1X O 0.5278(16) 0.5228(11) 0.6656(9) 0.032(3) Uani 0.41(3) 1 d D U P A 2
O2X O 0.4675(19) 0.5908(17) 0.7774(17) 0.025(3) Uani 0.41(3) 1 d D U P A 2
O3 O 0.5341(16) 0.7914(15) 0.6405(13) 0.024(3) Uani 0.570(19) 1 d D U P A 1
O4 O 0.6055(9) 0.6615(6) 0.5752(9) 0.038(3) Uani 0.570(19) 1 d D U P A 1
O3X O 0.548(2) 0.783(2) 0.6546(18) 0.026(4) Uani 0.430(19) 1 d D U P A 2
O4X O 0.5479(12) 0.6816(8) 0.5200(10) 0.036(3) Uani 0.430(19) 1 d D U P A 2
O5 O 0.2630(15) 0.6641(11) 0.5489(10) 0.024(3) Uani 0.67(2) 1 d D U P A 1
O6 O 0.3224(7) 0.5837(10) 0.4389(5) 0.036(2) Uani 0.67(2) 1 d D U P A 1
O5X O 0.261(3) 0.646(2) 0.5577(19) 0.018(4) Uani 0.33(2) 1 d D U P A 2
O6X O 0.3040(12) 0.5323(16) 0.4579(13) 0.031(4) Uani 0.33(2) 1 d D U P A 2
C1 C 0.5082(5) 0.5131(4) 0.7445(4) 0.0266(11) Uani 1 1 d D . . . .
C2 C 0.5512(4) 0.4209(4) 0.8130(4) 0.0210(10) Uani 1 1 d D . . . .
C3 C 0.5916(6) 0.4579(5) 0.9282(4) 0.0309(12) Uani 1 1 d D . . . .
H3A H 0.660024 0.513107 0.950884 0.037 Uiso 1 1 calc R U . . .
H3B H 0.524295 0.489751 0.937339 0.037 Uiso 1 1 calc R U . . .
C4 C 0.4455(5) 0.3344(4) 0.7788(5) 0.0386(14) Uani 1 1 d D . . . .
H4A H 0.375930 0.365090 0.785113 0.046 Uiso 1 1 calc R U . . .
H4B H 0.419995 0.309607 0.705064 0.046 Uiso 1 1 calc R U . . .
C5 C 0.6570(5) 0.3719(5) 0.8011(5) 0.0343(13) Uani 1 1 d D . . . .
H5A H 0.632663 0.348685 0.727146 0.041 Uiso 1 1 calc R U . . .
H5B H 0.726054 0.426415 0.823383 0.041 Uiso 1 1 calc R U . . .
C6 C 0.6303(5) 0.3624(5) 0.9946(4) 0.0365(13) Uani 1 1 d D . . . .
H6 H 0.656438 0.386863 1.069274 0.044 Uiso 1 1 calc R U . . .
C7 C 0.5239(6) 0.2783(6) 0.9602(5) 0.0501(17) Uani 1 1 d D . . . .
H7A H 0.456020 0.309406 0.969148 0.060 Uiso 1 1 calc R U . . .
H7B H 0.547995 0.217172 1.004147 0.060 Uiso 1 1 calc R U . . .
C8 C 0.4832(5) 0.2393(5) 0.8464(5) 0.0500(17) Uani 1 1 d D . . . .
H8 H 0.413445 0.184376 0.824358 0.060 Uiso 1 1 calc R U . . .
C9 C 0.5879(6) 0.1908(5) 0.8330(6) 0.0513(18) Uani 1 1 d D . . . .
H9A H 0.561920 0.165470 0.759265 0.062 Uiso 1 1 calc R U . . .
H9B H 0.612797 0.128844 0.875578 0.062 Uiso 1 1 calc R U . . .
C10 C 0.6954(5) 0.2758(5) 0.8671(4) 0.0387(14) Uani 1 1 d D . . . .
H10 H 0.763993 0.244216 0.858356 0.046 Uiso 1 1 calc R U . . .
C11 C 0.7351(5) 0.3133(5) 0.9816(4) 0.0352(13) Uani 1 1 d D . . . .
H11A H 0.760206 0.251864 1.025008 0.042 Uiso 1 1 calc R U . . .
H11B H 0.805046 0.366996 1.004854 0.042 Uiso 1 1 calc R U . . .
C12 C 0.2385(5) 0.6082(5) 0.4657(4) 0.0329(13) Uani 1 1 d D . . . .
C13 C 0.1097(5) 0.6016(4) 0.3827(4) 0.0232(10) Uani 1 1 d . . . . .
C14 C 0.0683(5) 0.4845(5) 0.3361(5) 0.0301(12) Uani 1 1 d . . . . .
H14A H 0.124741 0.457385 0.309228 0.036 Uiso 1 1 calc R U . . .
H14B H 0.068664 0.438608 0.390708 0.036 Uiso 1 1 calc R U . . .
C15 C 0.0205(5) 0.6419(5) 0.4234(4) 0.0284(12) Uani 1 1 d . . . . .
H15A H 0.021448 0.597938 0.479479 0.034 Uiso 1 1 calc R U . . .
H15B H 0.045569 0.716816 0.452818 0.034 Uiso 1 1 calc R U . . .
C16 C 0.1062(5) 0.6714(5) 0.2961(5) 0.0311(12) Uani 1 1 d . . . . .
H16A H 0.131819 0.746567 0.324775 0.037 Uiso 1 1 calc R U . . .
H16B H 0.163002 0.646791 0.268606 0.037 Uiso 1 1 calc R U . . .
C17 C -0.0210(6) 0.6649(5) 0.2088(5) 0.0369(13) Uani 1 1 d . . . . .
H17 H -0.021694 0.710434 0.152918 0.044 Uiso 1 1 calc R U . . .
C18 C -0.0602(6) 0.5490(6) 0.1634(5) 0.0424(15) Uani 1 1 d . . . . .
H18A H -0.142519 0.544782 0.105983 0.051 Uiso 1 1 calc R U . . .
H18B H -0.004487 0.523089 0.135168 0.051 Uiso 1 1 calc R U . . .
C19 C -0.0586(5) 0.4802(5) 0.2481(5) 0.0342(13) Uani 1 1 d . . . . .
H19 H -0.084764 0.404577 0.218275 0.041 Uiso 1 1 calc R U . . .
C20 C -0.1461(5) 0.5197(5) 0.2907(5) 0.0363(13) Uani 1 1 d . . . . .
H20A H -0.229064 0.515467 0.234220 0.044 Uiso 1 1 calc R U . . .
H20B H -0.146285 0.473932 0.345296 0.044 Uiso 1 1 calc R U . . .
C21 C -0.1065(5) 0.6355(5) 0.3363(5) 0.0300(12) Uani 1 1 d . . . . .
H21 H -0.163258 0.661428 0.364425 0.036 Uiso 1 1 calc R U . . .
C22 C -0.1081(6) 0.7062(5) 0.2513(6) 0.0395(14) Uani 1 1 d . . . . .
H22A H -0.082822 0.781222 0.280305 0.047 Uiso 1 1 calc R U . . .
H22B H -0.190825 0.703614 0.194646 0.047 Uiso 1 1 calc R U . . .
C24 C 0.5954(5) 0.7601(4) 0.5949(5) 0.0346(13) Uani 1 1 d D . . . .
C25 C 0.6797(5) 0.8425(4) 0.5793(4) 0.0240(10) Uani 1 1 d D . . . .
C26 C 0.7922(5) 0.7904(5) 0.5835(6) 0.0443(16) Uani 1 1 d D . . . .
H26A H 0.836750 0.763125 0.652663 0.053 Uiso 1 1 calc R U . . .
H26B H 0.767734 0.729280 0.530357 0.053 Uiso 1 1 calc R U . . .
C27 C 0.6126(6) 0.8856(5) 0.4718(5) 0.0400(14) Uani 1 1 d D . . . .
H27A H 0.585733 0.825842 0.417165 0.048 Uiso 1 1 calc R U . . .
H27B H 0.540157 0.919768 0.468505 0.048 Uiso 1 1 calc R U . . .
C28 C 0.7188(6) 0.9372(4) 0.6629(5) 0.0369(14) Uani 1 1 d D . . . .
H28A H 0.646888 0.971480 0.660496 0.044 Uiso 1 1 calc R U . . .
H28B H 0.762197 0.911256 0.732856 0.044 Uiso 1 1 calc R U . . .
C29 C 0.8022(5) 1.0186(5) 0.6417(5) 0.0447(15) Uani 1 1 d D . . . .
H29 H 0.828277 1.079553 0.696226 0.054 Uiso 1 1 calc R U . . .
C30 C 0.9140(6) 0.9656(7) 0.6474(8) 0.072(3) Uani 1 1 d D . . . .
H30A H 0.969422 1.018421 0.636635 0.086 Uiso 1 1 calc R U . . .
H30B H 0.957446 0.938306 0.716668 0.086 Uiso 1 1 calc R U . . .
C31 C 0.8740(6) 0.8736(6) 0.5632(6) 0.068(2) Uani 1 1 d D . . . .
H31 H 0.947016 0.839281 0.565982 0.081 Uiso 1 1 calc R U . . .
C32 C 0.8059(8) 0.9137(7) 0.4550(7) 0.079(3) Uani 1 1 d D . . . .
H32A H 0.859133 0.965614 0.440544 0.095 Uiso 1 1 calc R U . . .
H32B H 0.780004 0.853070 0.401265 0.095 Uiso 1 1 calc R U . . .
C33 C 0.6959(7) 0.9671(5) 0.4528(5) 0.059(2) Uani 1 1 d D . . . .
H33 H 0.651130 0.994401 0.382858 0.071 Uiso 1 1 calc R U . . .
C34 C 0.7335(8) 1.0611(5) 0.5360(6) 0.058(2) Uani 1 1 d D . . . .
H34A H 0.785498 1.115818 0.523262 0.069 Uiso 1 1 calc R U . . .
H34B H 0.661150 1.094622 0.533557 0.069 Uiso 1 1 calc R U . . .
N1 N 0.3586(4) 0.8036(4) 0.7390(4) 0.0244(14) Uani 0.866(11) 1 d G . P A 1
C36 C 0.2431(4) 0.7793(4) 0.7308(5) 0.0335(17) Uani 0.866(11) 1 d G . P A 1
H36 H 0.195998 0.717866 0.689040 0.040 Uiso 0.866(11) 1 calc R U P A 1
C37 C 0.1964(4) 0.8450(4) 0.7837(4) 0.0322(16) Uani 0.866(11) 1 d DG . P A 1
H37 H 0.117468 0.828401 0.778064 0.039 Uiso 0.866(11) 1 calc R U P A 1
C38 C 0.2653(5) 0.9349(4) 0.8447(4) 0.0256(15) Uani 0.866(11) 1 d G . P A 1
C39 C 0.3809(5) 0.9592(3) 0.8529(3) 0.0255(14) Uani 0.866(11) 1 d DG . P A 1
H39 H 0.427954 1.020646 0.894627 0.031 Uiso 0.866(11) 1 calc R U P A 1
C40 C 0.4275(4) 0.8935(4) 0.8000(4) 0.0234(14) Uani 0.866(11) 1 d G . P A 1
H40 H 0.506487 0.910113 0.805603 0.028 Uiso 0.866(11) 1 calc R U P A 1
C41 C 0.2098(6) 1.0005(5) 0.8989(5) 0.0315(16) Uani 0.866(11) 1 d D . P A 1
H41 H 0.131025 0.976030 0.889172 0.038 Uiso 0.866(11) 1 calc R U P A 1
C42 C 0.2580(6) 1.0900(5) 0.9596(5) 0.0293(16) Uani 0.866(11) 1 d D . P A 1
H42 H 0.336984 1.115592 0.970773 0.035 Uiso 0.866(11) 1 calc R U P A 1
C43 C 0.1965(6) 1.1528(6) 1.0115(6) 0.0254(16) Uani 0.866(11) 1 d D . P A 1
C44 C 0.0771(8) 1.1294(7) 0.9918(8) 0.0335(18) Uani 0.866(11) 1 d D . P A 1
H44 H 0.031951 1.071095 0.943618 0.040 Uiso 0.866(11) 1 calc R U P A 1
C45 C 0.0224(9) 1.1890(8) 1.0405(10) 0.038(2) Uani 0.866(11) 1 d . . P A 1
H45 H -0.060037 1.172355 1.025348 0.046 Uiso 0.866(11) 1 calc R U P A 1
C46 C 0.0888(11) 1.2740(8) 1.1123(10) 0.039(2) Uani 0.866(11) 1 d . . P A 1
H46 H 0.051839 1.314918 1.146937 0.046 Uiso 0.866(11) 1 calc R U P A 1
C47 C 0.2068(9) 1.2984(8) 1.1327(8) 0.039(2) Uani 0.866(11) 1 d . . P A 1
H47 H 0.251866 1.355953 1.181966 0.046 Uiso 0.866(11) 1 calc R U P A 1
C48 C 0.2616(7) 1.2390(7) 1.0816(7) 0.0326(19) Uani 0.866(11) 1 d D . P A 1
H48 H 0.343063 1.257471 1.094725 0.039 Uiso 0.866(11) 1 calc R U P A 1
N1X N 0.377(3) 0.803(2) 0.744(3) 0.019(5) Uani 0.134(11) 1 d G U P A 2
C36X C 0.262(3) 0.799(2) 0.742(3) 0.016(5) Uani 0.134(11) 1 d G U P A 2
H36X H 0.203245 0.743806 0.700546 0.020 Uiso 0.134(11) 1 calc R U P A 2
C37X C 0.234(2) 0.877(2) 0.799(2) 0.019(5) Uani 0.134(11) 1 d DG U P A 2
H37X H 0.155510 0.873814 0.797181 0.022 Uiso 0.134(11) 1 calc R U P A 2
C38X C 0.320(3) 0.9579(19) 0.859(2) 0.020(5) Uani 0.134(11) 1 d DG U P A 2
C39X C 0.435(2) 0.962(2) 0.862(2) 0.020(5) Uani 0.134(11) 1 d DG U P A 2
H39X H 0.493631 1.017447 0.902650 0.024 Uiso 0.134(11) 1 calc R U P A 2
C40X C 0.463(2) 0.885(2) 0.804(3) 0.021(5) Uani 0.134(11) 1 d G U P A 2
H40X H 0.541368 0.887439 0.806015 0.025 Uiso 0.134(11) 1 calc R U P A 2
C41X C 0.296(2) 1.041(2) 0.925(2) 0.022(5) Uani 0.134(11) 1 d D U P A 2
H41X H 0.362355 1.090439 0.966711 0.026 Uiso 0.134(11) 1 calc R U P A 2
C42X C 0.192(3) 1.053(3) 0.931(3) 0.023(5) Uani 0.134(11) 1 d D U P A 2
H42X H 0.126429 1.003391 0.887676 0.028 Uiso 0.134(11) 1 calc R U P A 2
C43X C 0.163(3) 1.133(3) 0.997(4) 0.024(5) Uani 0.134(11) 1 d G U P A 2
C44X C 0.047(3) 1.130(4) 0.991(4) 0.024(6) Uani 0.134(11) 1 d DG U P A 2
H44X H -0.011613 1.075152 0.948913 0.029 Uiso 0.134(11) 1 calc R U P A 2
C45X C 0.017(4) 1.209(4) 1.046(5) 0.024(6) Uani 0.134(11) 1 d G U P A 2
H45X H -0.062048 1.207208 1.041734 0.029 Uiso 0.134(11) 1 calc R U P A 2
C46X C 0.103(5) 1.290(4) 1.107(5) 0.025(6) Uani 0.134(11) 1 d G U P A 2
H46X H 0.082984 1.343284 1.144693 0.029 Uiso 0.134(11) 1 calc R U P A 2
C47X C 0.220(4) 1.292(4) 1.113(4) 0.024(6) Uani 0.134(11) 1 d G U P A 2
H47X H 0.278452 1.347305 1.154832 0.029 Uiso 0.134(11) 1 calc R U P A 2
C48X C 0.250(3) 1.214(4) 1.058(3) 0.024(6) Uani 0.134(11) 1 d DG U P A 2
H48X H 0.328889 1.215250 1.062011 0.029 Uiso 0.134(11) 1 calc R U P A 2

loop_
_atom_site_aniso_label
_atom_site_aniso_U_11
_atom_site_aniso_U_22
_atom_site_aniso_U_33
_atom_site_aniso_U_23
_atom_site_aniso_U_13
_atom_site_aniso_U_12
Zn1 0.0209(3) 0.0177(3) 0.0179(3) -0.0013(2) 0.0089(2) 0.0026(2)
Zn2 0.0489(7) 0.0468(7) 0.0473(7) 0.0013(5) 0.0221(6) 0.0040(5)
O1 0.041(5) 0.044(4) 0.027(3) 0.009(3) 0.018(3) 0.008(3)
O2 0.029(5) 0.028(4) 0.033(4) 0.006(3) 0.013(3) 0.003(3)
O1X 0.042(6) 0.033(5) 0.022(4) 0.005(3) 0.017(4) -0.001(4)
O2X 0.023(6) 0.024(4) 0.027(5) 0.005(3) 0.012(4) 0.002(4)
O3 0.024(4) 0.024(4) 0.025(5) 0.004(3) 0.010(4) 0.002(3)
O4 0.038(4) 0.027(3) 0.048(5) -0.003(3) 0.019(3) 0.000(3)
O3X 0.026(6) 0.027(6) 0.026(5) 0.004(4) 0.011(4) 0.003(4)
O4X 0.044(5) 0.029(4) 0.034(5) -0.001(3) 0.018(4) -0.007(3)
O5 0.023(3) 0.023(4) 0.023(3) 0.001(3) 0.008(2) 0.002(3)
O6 0.031(3) 0.048(5) 0.031(3) 0.004(3) 0.015(2) 0.011(3)
O5X 0.020(5) 0.017(6) 0.019(4) 0.003(4) 0.009(3) 0.000(4)
O6X 0.025(5) 0.029(6) 0.035(5) -0.008(4) 0.008(3) 0.006(4)
C1 0.028(3) 0.033(3) 0.023(2) 0.009(2) 0.014(2) 0.007(2)
C2 0.026(2) 0.026(2) 0.015(2) 0.0027(18) 0.0109(19) 0.0068(19)
C3 0.042(3) 0.035(3) 0.017(2) 0.002(2) 0.014(2) 0.013(2)
C4 0.026(3) 0.034(3) 0.043(3) 0.006(3) 0.002(3) 0.002(2)
C5 0.033(3) 0.052(4) 0.028(3) 0.012(3) 0.019(2) 0.019(3)
C6 0.048(3) 0.046(4) 0.021(3) 0.014(2) 0.017(3) 0.016(3)
C7 0.048(4) 0.055(4) 0.062(4) 0.035(3) 0.033(3) 0.017(3)
C8 0.036(3) 0.031(3) 0.068(4) 0.015(3) 0.008(3) -0.003(3)
C9 0.064(4) 0.030(3) 0.042(4) -0.001(3) 0.005(3) 0.015(3)
C10 0.040(3) 0.048(4) 0.033(3) 0.010(3) 0.017(3) 0.026(3)
C11 0.031(3) 0.045(4) 0.024(3) 0.008(2) 0.004(2) 0.012(2)
C12 0.024(3) 0.047(3) 0.024(2) -0.004(2) 0.006(2) 0.012(2)
C13 0.019(2) 0.028(3) 0.021(2) -0.0042(19) 0.0070(19) 0.0059(19)
C14 0.035(3) 0.025(3) 0.031(3) 0.001(2) 0.014(2) 0.008(2)
C15 0.022(2) 0.036(3) 0.028(3) -0.005(2) 0.012(2) 0.006(2)
C16 0.025(3) 0.033(3) 0.036(3) 0.006(2) 0.014(2) 0.000(2)
C17 0.034(3) 0.042(3) 0.033(3) 0.017(3) 0.011(2) 0.004(3)
C18 0.035(3) 0.059(4) 0.025(3) -0.004(3) 0.006(2) 0.003(3)
C19 0.031(3) 0.026(3) 0.038(3) -0.006(2) 0.009(2) -0.002(2)
C20 0.027(3) 0.034(3) 0.044(3) -0.002(3) 0.012(3) -0.003(2)
C21 0.018(2) 0.033(3) 0.037(3) 0.000(2) 0.011(2) 0.005(2)
C22 0.029(3) 0.034(3) 0.047(4) 0.011(3) 0.007(3) 0.009(2)
C24 0.045(3) 0.021(2) 0.046(3) -0.004(2) 0.030(3) -0.007(2)
C25 0.028(3) 0.017(2) 0.029(3) -0.001(2) 0.015(2) -0.0011(19)
C26 0.037(3) 0.032(3) 0.066(5) 0.000(3) 0.024(3) 0.008(3)
C27 0.040(3) 0.036(3) 0.033(3) 0.007(3) 0.005(3) -0.001(3)
C28 0.050(4) 0.023(3) 0.037(3) -0.006(2) 0.020(3) -0.011(3)
C29 0.044(4) 0.030(3) 0.055(4) -0.005(3) 0.019(3) -0.014(3)
C30 0.034(4) 0.062(5) 0.106(7) -0.012(5) 0.022(4) -0.015(3)
C31 0.043(4) 0.061(5) 0.118(7) -0.010(4) 0.056(5) -0.006(3)
C32 0.104(7) 0.066(6) 0.100(6) -0.012(5) 0.081(6) -0.029(5)
C33 0.088(6) 0.045(4) 0.045(4) 0.015(3) 0.029(4) -0.011(4)
C34 0.074(5) 0.033(4) 0.069(5) 0.014(3) 0.035(4) -0.008(3)
N1 0.030(3) 0.021(3) 0.024(3) -0.002(2) 0.013(2) 0.005(2)
C36 0.035(4) 0.030(4) 0.038(4) -0.009(3) 0.020(3) 0.001(3)
C37 0.026(3) 0.033(4) 0.040(4) -0.006(3) 0.018(3) -0.001(3)
C38 0.031(3) 0.024(3) 0.025(3) 0.004(2) 0.014(3) 0.007(3)
C39 0.032(4) 0.023(3) 0.025(3) 0.002(2) 0.015(3) 0.003(2)
C40 0.030(3) 0.019(3) 0.023(3) 0.001(2) 0.013(3) 0.005(2)
C41 0.033(4) 0.031(3) 0.036(4) -0.004(3) 0.020(3) 0.006(3)
C42 0.038(4) 0.025(3) 0.030(3) 0.000(2) 0.019(3) 0.006(3)
C43 0.030(4) 0.024(4) 0.026(3) 0.002(3) 0.015(3) 0.009(3)
C44 0.037(4) 0.031(4) 0.036(4) -0.001(3) 0.019(4) 0.006(3)
C45 0.040(4) 0.035(5) 0.048(5) 0.003(4) 0.027(3) 0.012(3)
C46 0.053(5) 0.033(4) 0.046(4) 0.005(4) 0.035(4) 0.015(4)
C47 0.051(5) 0.033(4) 0.037(5) -0.010(3) 0.025(4) 0.005(3)
C48 0.035(4) 0.031(4) 0.033(4) -0.009(3) 0.017(3) 0.002(3)
N1X 0.018(6) 0.020(6) 0.020(6) 0.002(4) 0.008(4) -0.001(4)
C36X 0.015(6) 0.017(6) 0.018(6) 0.000(5) 0.008(5) -0.002(5)
C37X 0.017(6) 0.019(6) 0.019(6) 0.000(5) 0.009(5) -0.001(5)
C38X 0.019(6) 0.020(6) 0.021(6) 0.001(4) 0.009(4) 0.000(4)
C39X 0.020(6) 0.020(6) 0.021(6) 0.002(4) 0.009(4) 0.002(4)
C40X 0.021(5) 0.021(5) 0.021(5) 0.0015(11) 0.009(2) 0.0017(11)
C41X 0.022(6) 0.022(6) 0.022(6) 0.000(4) 0.009(4) 0.002(4)
C42X 0.023(6) 0.023(6) 0.023(6) 0.001(4) 0.010(4) 0.002(4)
C43X 0.025(7) 0.024(7) 0.023(7) 0.000(5) 0.011(5) 0.003(5)
C44X 0.025(8) 0.024(8) 0.024(8) 0.001(6) 0.011(6) 0.002(6)
C45X 0.026(8) 0.025(9) 0.024(8) 0.001(7) 0.012(7) 0.004(6)
C46X 0.026(9) 0.025(9) 0.024(9) 0.000(7) 0.012(7) 0.003(7)
C47X 0.026(8) 0.025(8) 0.023(8) 0.000(7) 0.013(7) 0.003(7)
C48X 0.026(8) 0.024(8) 0.023(8) 0.000(6) 0.012(6) 0.004(6)

loop_
_atom_type_symbol
_atom_type_description
_atom_type_scat_dispersion_real
_atom_type_scat_dispersion_imag
_atom_type_scat_source
C C 0.0033 0.0016 'International Tables Vol C Tables 4.2.6.8 and 6.1.1.4'
H H 0.0000 0.0000 'International Tables Vol C Tables 4.2.6.8 and 6.1.1.4'
N N 0.0061 0.0033 'International Tables Vol C Tables 4.2.6.8 and 6.1.1.4'
O O 0.0106 0.0060 'International Tables Vol C Tables 4.2.6.8 and 6.1.1.4'
Zn Zn 0.2839 1.4301 'International Tables Vol C Tables 4.2.6.8 and 6.1.1.4'

loop_
_geom_angle_atom_site_label_1
_geom_angle_atom_site_label_2
_geom_angle_atom_site_label_3
_geom_angle
_geom_angle_site_symmetry_1
_geom_angle_site_symmetry_3
_geom_angle_publ_flag
O5 Zn1 O3 116.4(7) . . ?
O3X Zn1 O5X 130.3(11) . . ?
O5 Zn1 O2 123.6(7) . . ?
O3 Zn1 O2 117.2(7) . . ?
O3X Zn1 N1X 95.0(12) . . ?
O5X Zn1 N1X 98.4(12) . . ?
O3X Zn1 O2X 118.7(10) . . ?
O5X Zn1 O2X 108.2(11) . . ?
N1X Zn1 O2X 92.8(12) . . ?
O5 Zn1 N1 91.8(4) . . ?
O3 Zn1 N1 97.3(5) . . ?
O2 Zn1 N1 97.5(4) . . ?
O1 Zn2 O1 180.0 . 2_666 ?
O1X Zn2 O6X 85.8(6) . . ?
O1X Zn2 O6X 94.2(6) 2_666 . ?
O1X Zn2 O6X 94.2(6) . 2_666 ?
O1X Zn2 O6X 85.8(6) 2_666 2_666 ?
O1 Zn2 O6X 106.9(6) . 2_666 ?
O1 Zn2 O6X 73.1(6) 2_666 2_666 ?
O6X Zn2 O6X 180.0 . 2_666 ?
O1 Zn2 O4 86.4(4) . . ?
O1 Zn2 O4 93.6(4) 2_666 . ?
O1 Zn2 O4 93.6(4) . 2_666 ?
O1 Zn2 O4 86.4(4) 2_666 2_666 ?
O4 Zn2 O4 180.0 . 2_666 ?
O1 Zn2 O4X 83.0(4) . 2_666 ?
O1 Zn2 O4X 97.0(4) 2_666 2_666 ?
O4 Zn2 O4X 158.3(3) . 2_666 ?
O4 Zn2 O4X 21.7(3) 2_666 2_666 ?
O1X Zn2 O4X 83.5(5) . . ?
O1X Zn2 O4X 96.5(5) 2_666 . ?
O6X Zn2 O4X 88.9(6) . . ?
O6X Zn2 O4X 91.1(6) 2_666 . ?
O4X Zn2 O4X 180.0(7) 2_666 . ?
O1 Zn2 O6 84.9(3) . . ?
O1 Zn2 O6 95.1(3) 2_666 . ?
O4 Zn2 O6 89.6(4) . . ?
O4 Zn2 O6 90.4(4) 2_666 . ?
O1 Zn2 O6 95.1(3) . 2_666 ?
O1 Zn2 O6 84.9(3) 2_666 2_666 ?
O4 Zn2 O6 90.4(4) . 2_666 ?
O4 Zn2 O6 89.6(4) 2_666 2_666 ?
O6 Zn2 O6 180.0(5) . 2_666 ?
C1 O1 Zn2 149.4(10) . . ?
C1 O2 Zn1 110.0(10) . . ?
C1 O1X Zn2 158.8(14) . . ?
C1 O2X Zn1 104.1(13) . . ?
C24 O3 Zn1 121.0(12) . . ?
C24 O4 Zn2 144.4(7) . . ?
C24 O3X Zn1 122.8(16) . . ?
C24 O4X Zn2 139.7(9) . . ?
C12 O5 Zn1 125.7(11) . . ?
C12 O6 Zn2 140.4(7) . . ?
C12 O5X Zn1 124(2) . . ?
C12 O6X Zn2 141.0(12) . . ?
O1X C1 O2X 119.0(12) . . ?
O2 C1 O1 122.5(9) . . ?
O2 C1 C2 122.2(9) . . ?
O1X C1 C2 122.2(7) . . ?
O2X C1 C2 117.9(11) . . ?
O1 C1 C2 114.4(6) . . ?
C1 C2 C5 111.1(4) . . ?
C1 C2 C3 111.0(4) . . ?
C5 C2 C3 108.7(4) . . ?
C1 C2 C4 108.1(4) . . ?
C5 C2 C4 108.6(5) . . ?
C3 C2 C4 109.3(5) . . ?
C6 C3 C2 109.7(4) . . ?
C6 C3 H3A 109.7 . . ?
C2 C3 H3A 109.7 . . ?
C6 C3 H3B 109.7 . . ?
C2 C3 H3B 109.7 . . ?
H3A C3 H3B 108.2 . . ?
C8 C4 C2 110.5(5) . . ?
C8 C4 H4A 109.6 . . ?
C2 C4 H4A 109.6 . . ?
C8 C4 H4B 109.6 . . ?
C2 C4 H4B 109.6 . . ?
H4A C4 H4B 108.1 . . ?
C10 C5 C2 110.3(4) . . ?
C10 C5 H5A 109.6 . . ?
C2 C5 H5A 109.6 . . ?
C10 C5 H5B 109.6 . . ?
C2 C5 H5B 109.6 . . ?
H5A C5 H5B 108.1 . . ?
C7 C6 C3 109.4(5) . . ?
C7 C6 C11 109.3(5) . . ?
C3 C6 C11 110.0(5) . . ?
C7 C6 H6 109.4 . . ?
C3 C6 H6 109.4 . . ?
C11 C6 H6 109.4 . . ?
C6 C7 C8 110.1(5) . . ?
C6 C7 H7A 109.6 . . ?
C8 C7 H7A 109.6 . . ?
C6 C7 H7B 109.6 . . ?
C8 C7 H7B 109.6 . . ?
H7A C7 H7B 108.1 . . ?
C7 C8 C9 109.5(5) . . ?
C7 C8 C4 109.3(5) . . ?
C9 C8 C4 108.8(5) . . ?
C7 C8 H8 109.7 . . ?
C9 C8 H8 109.7 . . ?
C4 C8 H8 109.7 . . ?
C8 C9 C10 109.6(5) . . ?
C8 C9 H9A 109.8 . . ?
C10 C9 H9A 109.8 . . ?
C8 C9 H9B 109.8 . . ?
C10 C9 H9B 109.8 . . ?
H9A C9 H9B 108.2 . . ?
C11 C10 C5 109.1(5) . . ?
C11 C10 C9 109.0(5) . . ?
C5 C10 C9 109.8(5) . . ?
C11 C10 H10 109.7 . . ?
C5 C10 H10 109.7 . . ?
C9 C10 H10 109.7 . . ?
C6 C11 C10 109.5(5) . . ?
C6 C11 H11A 109.8 . . ?
C10 C11 H11A 109.8 . . ?
C6 C11 H11B 109.8 . . ?
C10 C11 H11B 109.8 . . ?
H11A C11 H11B 108.2 . . ?
O5 C12 O6 120.9(10) . . ?
O5X C12 O6X 117.0(16) . . ?
O5 C12 C13 117.7(9) . . ?
O5X C12 C13 118.7(16) . . ?
O6 C12 C13 118.4(5) . . ?
O6X C12 C13 115.6(7) . . ?
C12 C13 C16 107.9(5) . . ?
C12 C13 C15 113.0(4) . . ?
C16 C13 C15 108.2(5) . . ?
C12 C13 C14 110.1(5) . . ?
C16 C13 C14 108.8(5) . . ?
C15 C13 C14 108.8(5) . . ?
C19 C14 C13 109.4(5) . . ?
C19 C14 H14A 109.8 . . ?
C13 C14 H14A 109.8 . . ?
C19 C14 H14B 109.8 . . ?
C13 C14 H14B 109.8 . . ?
H14A C14 H14B 108.2 . . ?
C21 C15 C13 110.6(5) . . ?
C21 C15 H15A 109.5 . . ?
C13 C15 H15A 109.5 . . ?
C21 C15 H15B 109.5 . . ?
C13 C15 H15B 109.5 . . ?
H15A C15 H15B 108.1 . . ?
C17 C16 C13 110.1(5) . . ?
C17 C16 H16A 109.6 . . ?
C13 C16 H16A 109.6 . . ?
C17 C16 H16B 109.6 . . ?
C13 C16 H16B 109.6 . . ?
H16A C16 H16B 108.1 . . ?
C16 C17 C18 109.7(5) . . ?
C16 C17 C22 109.4(5) . . ?
C18 C17 C22 110.1(5) . . ?
C16 C17 H17 109.2 . . ?
C18 C17 H17 109.2 . . ?
C22 C17 H17 109.2 . . ?
C19 C18 C17 109.1(5) . . ?
C19 C18 H18A 109.9 . . ?
C17 C18 H18A 109.9 . . ?
C19 C18 H18B 109.9 . . ?
C17 C18 H18B 109.9 . . ?
H18A C18 H18B 108.3 . . ?
C18 C19 C14 110.3(5) . . ?
C18 C19 C20 109.8(5) . . ?
C14 C19 C20 109.5(5) . . ?
C18 C19 H19 109.1 . . ?
C14 C19 H19 109.1 . . ?
C20 C19 H19 109.1 . . ?
C21 C20 C19 109.2(5) . . ?
C21 C20 H20A 109.8 . . ?
C19 C20 H20A 109.8 . . ?
C21 C20 H20B 109.8 . . ?
C19 C20 H20B 109.8 . . ?
H20A C20 H20B 108.3 . . ?
C15 C21 C22 109.3(5) . . ?
C15 C21 C20 109.8(5) . . ?
C22 C21 C20 109.6(5) . . ?
C15 C21 H21 109.4 . . ?
C22 C21 H21 109.4 . . ?
C20 C21 H21 109.4 . . ?
C21 C22 C17 108.7(5) . . ?
C21 C22 H22A 110.0 . . ?
C17 C22 H22A 110.0 . . ?
C21 C22 H22B 110.0 . . ?
C17 C22 H22B 110.0 . . ?
H22A C22 H22B 108.3 . . ?
O3 C24 O4 123.8(11) . . ?
O3X C24 O4X 121.7(13) . . ?
O3X C24 C25 120.0(13) . . ?
O3 C24 C25 117.8(10) . . ?
O4 C24 C25 117.5(6) . . ?
O4X C24 C25 114.8(6) . . ?
C24 C25 C26 109.9(4) . . ?
C24 C25 C27 108.5(4) . . ?
C26 C25 C27 109.1(5) . . ?
C24 C25 C28 111.2(4) . . ?
C26 C25 C28 109.4(5) . . ?
C27 C25 C28 108.5(5) . . ?
C31 C26 C25 109.2(5) . . ?
C31 C26 H26A 109.8 . . ?
C25 C26 H26A 109.8 . . ?
C31 C26 H26B 109.8 . . ?
C25 C26 H26B 109.8 . . ?
H26A C26 H26B 108.3 . . ?
C33 C27 C25 109.8(5) . . ?
C33 C27 H27A 109.7 . . ?
C25 C27 H27A 109.7 . . ?
C33 C27 H27B 109.7 . . ?
C25 C27 H27B 109.7 . . ?
H27A C27 H27B 108.2 . . ?
C29 C28 C25 108.6(5) . . ?
C29 C28 H28A 110.0 . . ?
C25 C28 H28A 110.0 . . ?
C29 C28 H28B 110.0 . . ?
C25 C28 H28B 110.0 . . ?
H28A C28 H28B 108.3 . . ?
C34 C29 C30 111.1(7) . . ?
C34 C29 C28 109.7(5) . . ?
C30 C29 C28 109.7(6) . . ?
C34 C29 H29 108.8 . . ?
C30 C29 H29 108.8 . . ?
C28 C29 H29 108.8 . . ?
C31 C30 C29 108.6(6) . . ?
C31 C30 H30A 110.0 . . ?
C29 C30 H30A 110.0 . . ?
C31 C30 H30B 110.0 . . ?
C29 C30 H30B 110.0 . . ?
H30A C30 H30B 108.3 . . ?
C30 C31 C32 111.0(8) . . ?
C30 C31 C26 109.3(6) . . ?
C32 C31 C26 109.7(5) . . ?
C30 C31 H31 108.9 . . ?
C32 C31 H31 108.9 . . ?
C26 C31 H31 108.9 . . ?
C33 C32 C31 108.1(6) . . ?
C33 C32 H32A 110.1 . . ?
C31 C32 H32A 110.1 . . ?
C33 C32 H32B 110.1 . . ?
C31 C32 H32B 110.1 . . ?
H32A C32 H32B 108.4 . . ?
C27 C33 C32 109.7(6) . . ?
C27 C33 C34 109.2(6) . . ?
C32 C33 C34 111.2(7) . . ?
C27 C33 H33 108.9 . . ?
C32 C33 H33 108.9 . . ?
C34 C33 H33 108.9 . . ?
C29 C34 C33 108.3(6) . . ?
C29 C34 H34A 110.0 . . ?
C33 C34 H34A 110.0 . . ?
C29 C34 H34B 110.0 . . ?
C33 C34 H34B 110.0 . . ?
H34A C34 H34B 108.4 . . ?
C36 N1 C40 120.0 . . ?
C36 N1 Zn1 116.0(3) . . ?
C40 N1 Zn1 123.8(3) . . ?
C37 C36 N1 120.0 . . ?
C37 C36 H36 120.0 . . ?
N1 C36 H36 120.0 . . ?
C38 C37 C36 120.0 . . ?
C38 C37 H37 120.0 . . ?
C36 C37 H37 120.0 . . ?
C37 C38 C39 120.0 . . ?
C37 C38 C41 116.9(4) . . ?
C39 C38 C41 123.1(4) . . ?
C40 C39 C38 120.0 . . ?
C40 C39 H39 120.0 . . ?
C38 C39 H39 120.0 . . ?
C39 C40 N1 120.0 . . ?
C39 C40 H40 120.0 . . ?
N1 C40 H40 120.0 . . ?
C42 C41 C38 127.2(6) . . ?
C42 C41 H41 116.4 . . ?
C38 C41 H41 116.4 . . ?
C41 C42 C43 124.4(6) . . ?
C41 C42 H42 117.8 . . ?
C43 C42 H42 117.8 . . ?
C44 C43 C48 118.9(5) . . ?
C44 C43 C42 122.5(7) . . ?
C48 C43 C42 118.6(6) . . ?
C45 C44 C43 121.3(7) . . ?
C45 C44 H44 119.3 . . ?
C43 C44 H44 119.3 . . ?
C44 C45 C46 119.6(8) . . ?
C44 C45 H45 120.2 . . ?
C46 C45 H45 120.2 . . ?
C47 C46 C45 120.0(7) . . ?
C47 C46 H46 120.0 . . ?
C45 C46 H46 120.0 . . ?
C46 C47 C48 120.4(7) . . ?
C46 C47 H47 119.8 . . ?
C48 C47 H47 119.8 . . ?
C43 C48 C47 119.8(7) . . ?
C43 C48 H48 120.1 . . ?
C47 C48 H48 120.1 . . ?
C36X N1X C40X 120.0 . . ?
C36X N1X Zn1 121.3(16) . . ?
C40X N1X Zn1 118.7(16) . . ?
C37X C36X N1X 120.0 . . ?
C37X C36X H36X 120.0 . . ?
N1X C36X H36X 120.0 . . ?
C36X C37X C38X 120.0 . . ?
C36X C37X H37X 120.0 . . ?
C38X C37X H37X 120.0 . . ?
C39X C38X C37X 120.0 . . ?
C39X C38X C41X 117.5(16) . . ?
C37X C38X C41X 122.5(16) . . ?
C38X C39X C40X 120.0 . . ?
C38X C39X H39X 120.0 . . ?
C40X C39X H39X 120.0 . . ?
C39X C40X N1X 120.0 . . ?
C39X C40X H40X 120.0 . . ?
N1X C40X H40X 120.0 . . ?
C42X C41X C38X 127(3) . . ?
C42X C41X H41X 116.6 . . ?
C38X C41X H41X 116.6 . . ?
C41X C42X C43X 129(3) . . ?
C41X C42X H42X 115.4 . . ?
C43X C42X H42X 115.4 . . ?
C44X C43X C48X 120.0 . . ?
C44X C43X C42X 119.4(18) . . ?
C48X C43X C42X 120.5(18) . . ?
C45X C44X C43X 120.0 . . ?
C45X C44X H44X 120.0 . . ?
C43X C44X H44X 120.0 . . ?
C44X C45X C46X 120.0 . . ?
C44X C45X H45X 120.0 . . ?
C46X C45X H45X 120.0 . . ?
C45X C46X C47X 120.0 . . ?
C45X C46X H46X 120.0 . . ?
C47X C46X H46X 120.0 . . ?
C46X C47X C48X 120.0 . . ?
C46X C47X H47X 120.0 . . ?
C48X C47X H47X 120.0 . . ?
C47X C48X C43X 120.0 . . ?
C47X C48X H48X 120.0 . . ?
C43X C48X H48X 120.0 . . ?

loop_
_geom_bond_atom_site_label_1
_geom_bond_atom_site_label_2
_geom_bond_distance
_geom_bond_site_symmetry_2
_geom_bond_publ_flag
Zn1 O3X 1.92(3) . ?
Zn1 O5 1.940(15) . ?
Zn1 O3 1.945(19) . ?
Zn1 O5X 1.95(3) . ?
Zn1 O2 1.964(17) . ?
Zn1 N1X 2.014(17) . ?
Zn1 O2X 2.02(2) . ?
Zn1 N1 2.099(3) . ?
Zn2 O1X 2.240(10) . ?
Zn2 O1X 2.240(10) 2_666 ?
Zn2 O1 2.254(8) . ?
Zn2 O1 2.254(8) 2_666 ?
Zn2 O6X 2.282(13) . ?
Zn2 O6X 2.282(13) 2_666 ?
Zn2 O4 2.299(8) . ?
Zn2 O4 2.299(8) 2_666 ?
Zn2 O4X 2.300(10) 2_666 ?
Zn2 O4X 2.300(10) . ?
Zn2 O6 2.306(7) . ?
Zn2 O6 2.306(7) 2_666 ?
O1 C1 1.305(10) . ?
O2 C1 1.218(15) . ?
O1X C1 1.257(11) . ?
O2X C1 1.275(18) . ?
O3 C24 1.251(15) . ?
O4 C24 1.280(9) . ?
O3X C24 1.25(2) . ?
O4X C24 1.327(11) . ?
O5 C12 1.259(12) . ?
O6 C12 1.288(9) . ?
O5X C12 1.28(2) . ?
O6X C12 1.308(14) . ?
C1 C2 1.519(6) . ?
C2 C5 1.534(6) . ?
C2 C3 1.540(6) . ?
C2 C4 1.540(6) . ?
C3 C6 1.530(6) . ?
C3 H3A 0.9900 . ?
C3 H3B 0.9900 . ?
C4 C8 1.534(7) . ?
C4 H4A 0.9900 . ?
C4 H4B 0.9900 . ?
C5 C10 1.534(6) . ?
C5 H5A 0.9900 . ?
C5 H5B 0.9900 . ?
C6 C7 1.527(7) . ?
C6 C11 1.531(6) . ?
C6 H6 1.0000 . ?
C7 C8 1.528(8) . ?
C7 H7A 0.9900 . ?
C7 H7B 0.9900 . ?
C8 C9 1.529(7) . ?
C8 H8 1.0000 . ?
C9 C10 1.543(7) . ?
C9 H9A 0.9900 . ?
C9 H9B 0.9900 . ?
C10 C11 1.534(6) . ?
C10 H10 1.0000 . ?
C11 H11A 0.9900 . ?
C11 H11B 0.9900 . ?
C12 C13 1.514(7) . ?
C13 C16 1.536(8) . ?
C13 C15 1.537(7) . ?
C13 C14 1.551(8) . ?
C14 C19 1.524(8) . ?
C14 H14A 0.9900 . ?
C14 H14B 0.9900 . ?
C15 C21 1.518(8) . ?
C15 H15A 0.9900 . ?
C15 H15B 0.9900 . ?
C16 C17 1.522(8) . ?
C16 H16A 0.9900 . ?
C16 H16B 0.9900 . ?
C17 C18 1.530(10) . ?
C17 C22 1.536(10) . ?
C17 H17 1.0000 . ?
C18 C19 1.514(10) . ?
C18 H18A 0.9900 . ?
C18 H18B 0.9900 . ?
C19 C20 1.533(9) . ?
C19 H19 1.0000 . ?
C20 C21 1.532(8) . ?
C20 H20A 0.9900 . ?
C20 H20B 0.9900 . ?
C21 C22 1.531(9) . ?
C21 H21 1.0000 . ?
C22 H22A 0.9900 . ?
C22 H22B 0.9900 . ?
C24 C25 1.519(7) . ?
C25 C26 1.538(6) . ?
C25 C27 1.539(6) . ?
C25 C28 1.544(6) . ?
C26 C31 1.536(7) . ?
C26 H26A 0.9900 . ?
C26 H26B 0.9900 . ?
C27 C33 1.526(7) . ?
C27 H27A 0.9900 . ?
C27 H27B 0.9900 . ?
C28 C29 1.541(7) . ?
C28 H28A 0.9900 . ?
C28 H28B 0.9900 . ?
C29 C34 1.519(7) . ?
C29 C30 1.529(8) . ?
C29 H29 1.0000 . ?
C30 C31 1.525(8) . ?
C30 H30A 0.9900 . ?
C30 H30B 0.9900 . ?
C31 C32 1.533(8) . ?
C31 H31 1.0000 . ?
C32 C33 1.527(8) . ?
C32 H32A 0.9900 . ?
C32 H32B 0.9900 . ?
C33 C34 1.536(8) . ?
C33 H33 1.0000 . ?
C34 H34A 0.9900 . ?
C34 H34B 0.9900 . ?
N1 C36 1.3900 . ?
N1 C40 1.3900 . ?
C36 C37 1.3900 . ?
C36 H36 0.9500 . ?
C37 C38 1.3900 . ?
C37 H37 0.9500 . ?
C38 C39 1.3900 . ?
C38 C41 1.477(7) . ?
C39 C40 1.3900 . ?
C39 H39 0.9500 . ?
C40 H40 0.9500 . ?
C41 C42 1.330(7) . ?
C41 H41 0.9500 . ?
C42 C43 1.4897(10) . ?
C42 H42 0.9500 . ?
C43 C44 1.383(10) . ?
C43 C48 1.393(10) . ?
C44 C45 1.374(11) . ?
C44 H44 0.9500 . ?
C45 C46 1.397(12) . ?
C45 H45 0.9500 . ?
C46 C47 1.366(13) . ?
C46 H46 0.9500 . ?
C47 C48 1.399(10) . ?
C47 H47 0.9500 . ?
C48 H48 0.9500 . ?
N1X C36X 1.3900 . ?
N1X C40X 1.3900 . ?
C36X C37X 1.3900 . ?
C36X H36X 0.9500 . ?
C37X C38X 1.3900 . ?
C37X H37X 0.9500 . ?
C38X C39X 1.3900 . ?
C38X C41X 1.4900(10) . ?
C39X C40X 1.3900 . ?
C39X H39X 0.9500 . ?
C40X H40X 0.9500 . ?
C41X C42X 1.341(10) . ?
C41X H41X 0.9500 . ?
C42X C43X 1.49(3) . ?
C42X H42X 0.9500 . ?
C43X C44X 1.3900 . ?
C43X C48X 1.3900 . ?
C44X C45X 1.3900 . ?
C44X H44X 0.9500 . ?
C45X C46X 1.3900(11) . ?
C45X H45X 0.9500 . ?
C46X C47X 1.3900 . ?
C46X H46X 0.9500 . ?
C47X C48X 1.3900 . ?
C47X H47X 0.9500 . ?
C48X H48X 0.9500 . ?
